data_7227635
loop_
_publ_author_name
'Smirnov, Andrey S.'
'Nikolaev, Dmitriy N.'
'Gurzhiy, Vlad V.'
'Smirnov, Sergey N.'
'Suslonov, Vitaliy S.'
'Garabadzhiu, Alexander V.'
'Davidovich, Pavel B.'

_publ_section_title
;
 Conformational stabilization of isatin Schiff bases&#x00A0;--
 biologically active chemical probes
;
_journal_issue 17
_journal_name_full 'RSC Adv.'
_journal_page_first 10070
_journal_paper_doi 10.1039/C6RA26779C
_journal_volume 7
_journal_year 2017
_chemical_formula_moiety 'C15 H12 N2 O, C9 H7 N O2'
_chemical_formula_sum 'C24 H19 N3 O3'
_chemical_formula_weight 397.42
_chemical_name_systematic
;
 ?
;
_space_group_crystal_system triclinic
_space_group_IT_number 2
_space_group_name_Hall '-P 1'
_space_group_name_H-M_alt 'P -1'
_symmetry_space_group_name_Hall '-P 1'
_symmetry_space_group_name_H-M 'P -1'
_atom_sites_solution_hydrogens geom
_audit_creation_date 2015-02-13
_audit_creation_method
;
Olex2 1.2
(compiled 2015.01.26 svn.r3150 for OlexSys, GUI svn.r4998)
;
_audit_update_record
;
2016-09-22 deposited with the CCDC.
2017-01-29 downloaded from the CCDC.
;
_cell_angle_alpha 85.8492(17)
_cell_angle_beta 85.7112(18)
_cell_angle_gamma 69.989(2)
_cell_formula_units_Z 4
_cell_length_a 7.8377(2)
_cell_length_b 8.33995(19)
_cell_length_c 31.7116(6)
_cell_measurement_reflns_used 21591
_cell_measurement_temperature 100(2)
_cell_measurement_theta_max 75.9670
_cell_measurement_theta_min 5.5530
_cell_volume 1939.84(8)
_computing_cell_refinement
;
CrysAlisPro, Agilent Technologies,
Version 1.171.36.32 (release 02-08-2013 CrysAlis171 .NET)
(compiled Aug  2 2013,16:46:58)
;
_computing_data_collection
;
CrysAlisPro, Agilent Technologies,
Version 1.171.36.32 (release 02-08-2013 CrysAlis171 .NET)
(compiled Aug  2 2013,16:46:58)
;
_computing_data_reduction
;
CrysAlisPro, Agilent Technologies,
Version 1.171.36.32 (release 02-08-2013 CrysAlis171 .NET)
(compiled Aug  2 2013,16:46:58)
;
_computing_molecular_graphics 'Olex2 (Dolomanov et al., 2009)'
_computing_publication_material 'Olex2 (Dolomanov et al., 2009)'
_computing_structure_refinement 'ShelXL (Sheldrick, 2008)'
_diffrn_ambient_temperature 100(2)
_diffrn_detector_area_resol_mean 10.3829
_diffrn_measured_fraction_theta_full 0.999
_diffrn_measured_fraction_theta_max 0.998
_diffrn_measurement_details
;
#__ type_ start__ end____ width___ exp.time_
  1 omega  -51.00  -13.00   1.0000    1.8800
omega____ theta____ kappa____ phi______ frames
    -      -40.3787  -57.0000   90.0000 38

#__ type_ start__ end____ width___ exp.time_
  2 omega -111.00  -11.00   1.0000    1.8800
omega____ theta____ kappa____ phi______ frames
    -      -40.3787  -57.0000  -30.0000 100

#__ type_ start__ end____ width___ exp.time_
  3 omega -114.00  -26.00   1.0000    1.8800
omega____ theta____ kappa____ phi______ frames
    -      -40.3787  -57.0000 -120.0000 88

#__ type_ start__ end____ width___ exp.time_
  4 omega  -69.00   33.00   1.0000    1.8800
omega____ theta____ kappa____ phi______ frames
    -      -40.3787   57.0000   30.0000 102

#__ type_ start__ end____ width___ exp.time_
  5 omega -114.00  -69.00   1.0000    1.8800
omega____ theta____ kappa____ phi______ frames
    -      -40.3787  -57.0000   90.0000 45

#__ type_ start__ end____ width___ exp.time_
  6 omega -106.00  -53.00   1.0000    1.8800
omega____ theta____ kappa____ phi______ frames
    -      -40.3787 -163.0000   74.0834 53

#__ type_ start__ end____ width___ exp.time_
  7 omega   55.00  126.00   1.0000    1.8800
omega____ theta____ kappa____ phi______ frames
    -       40.3787 -178.0000    0.0000 71

#__ type_ start__ end____ width___ exp.time_
  8 omega   55.00  129.00   1.0000    1.8800
omega____ theta____ kappa____ phi______ frames
    -       40.3787 -178.0000 -150.0000 74

#__ type_ start__ end____ width___ exp.time_
  9 omega   14.00   45.00   1.0000    1.8800
omega____ theta____ kappa____ phi______ frames
    -       40.3787   38.0000 -180.0000 31

#__ type_ start__ end____ width___ exp.time_
 10 omega    8.00   35.00   1.0000    1.8800
omega____ theta____ kappa____ phi______ frames
    -       44.0000   85.0000 -105.0699 27

#__ type_ start__ end____ width___ exp.time_
 11 omega    7.00   32.00   1.0000    1.8800
omega____ theta____ kappa____ phi______ frames
    -       44.0000   88.0000  -91.4038 25

#__ type_ start__ end____ width___ exp.time_
 12 omega   12.00   37.00   1.0000    1.8800
omega____ theta____ kappa____ phi______ frames
    -       48.0000   84.0000   38.3692 25

#__ type_ start__ end____ width___ exp.time_
 13 omega   22.00   48.00   1.0000    1.8800
omega____ theta____ kappa____ phi______ frames
    -       56.0000   78.0000  162.5277 26

#__ type_ start__ end____ width___ exp.time_
 14 omega   22.00   47.00   1.0000    1.8800
omega____ theta____ kappa____ phi______ frames
    -       56.0000   78.0000  -37.9348 25

#__ type_ start__ end____ width___ exp.time_
 15 omega   22.00   47.00   1.0000    1.8800
omega____ theta____ kappa____ phi______ frames
    -       56.0000   78.0000  105.6922 25

#__ type_ start__ end____ width___ exp.time_
 16 omega   31.00   57.00   1.0000    1.8800
omega____ theta____ kappa____ phi______ frames
    -       64.0000   76.0000   16.7745 26

#__ type_ start__ end____ width___ exp.time_
 17 omega  121.00  146.00   1.0000    1.8800
omega____ theta____ kappa____ phi______ frames
    -       68.0000   76.0000  -28.9162 25

#__ type_ start__ end____ width___ exp.time_
 18 omega   35.00   66.00   1.0000    1.8800
omega____ theta____ kappa____ phi______ frames
    -       68.0000   75.0000  -78.8325 31

#__ type_ start__ end____ width___ exp.time_
 19 omega   35.00   63.00   1.0000    1.8800
omega____ theta____ kappa____ phi______ frames
    -       68.0000   76.0000  -28.9162 28

#__ type_ start__ end____ width___ exp.time_
 20 omega   35.00   64.00   1.0000    1.8800
omega____ theta____ kappa____ phi______ frames
    -       68.0000   76.0000   45.9825 29

#__ type_ start__ end____ width___ exp.time_
 21 omega   35.00   62.00   1.0000    1.8800
omega____ theta____ kappa____ phi______ frames
    -       68.0000   76.0000  119.6347 27

#__ type_ start__ end____ width___ exp.time_
 22 omega   35.00   63.00   1.0000    1.8800
omega____ theta____ kappa____ phi______ frames
    -       68.0000   76.0000 -159.3435 28

#__ type_ start__ end____ width___ exp.time_
 23 omega   38.00   64.00   1.0000    1.8800
omega____ theta____ kappa____ phi______ frames
    -       68.0000   75.0000 -123.0666 26

#__ type_ start__ end____ width___ exp.time_
 24 omega  110.00  136.00   1.0000    1.8800
omega____ theta____ kappa____ phi______ frames
    -       68.0000   75.0000  -78.8325 26

#__ type_ start__ end____ width___ exp.time_
 25 omega   38.00   64.00   1.0000    1.8800
omega____ theta____ kappa____ phi______ frames
    -       72.0000   77.0000   87.6638 26

#__ type_ start__ end____ width___ exp.time_
 26 omega   39.00   66.00   1.0000    1.8800
omega____ theta____ kappa____ phi______ frames
    -       72.0000   76.0000  146.7777 27

#__ type_ start__ end____ width___ exp.time_
 27 omega  123.00  153.00   1.0000    1.8800
omega____ theta____ kappa____ phi______ frames
    -       76.0000   73.0000 -144.8218 30

#__ type_ start__ end____ width___ exp.time_
 28 omega   44.00   70.00   1.0000    1.8800
omega____ theta____ kappa____ phi______ frames
    -       76.0000   73.0000 -144.8218 26

#__ type_ start__ end____ width___ exp.time_
 29 omega   47.00   73.00   1.0000    7.5200
omega____ theta____ kappa____ phi______ frames
    -       80.0000   73.0000  -20.9677 26

#__ type_ start__ end____ width___ exp.time_
 30 omega   47.00   72.00   1.0000    7.5200
omega____ theta____ kappa____ phi______ frames
    -       80.0000   76.0000  157.8323 25

#__ type_ start__ end____ width___ exp.time_
 31 omega   58.00   84.00   1.0000    7.5200
omega____ theta____ kappa____ phi______ frames
    -       88.0000   58.0000   45.1220 26

#__ type_ start__ end____ width___ exp.time_
 32 omega   56.00   82.00   1.0000    7.5200
omega____ theta____ kappa____ phi______ frames
    -       88.0000   70.0000   -6.1171 26

#__ type_ start__ end____ width___ exp.time_
 33 omega   58.00   84.00   1.0000    7.5200
omega____ theta____ kappa____ phi______ frames
    -       88.0000   62.0000  108.2330 26

#__ type_ start__ end____ width___ exp.time_
 34 omega   58.00   84.00   1.0000    7.5200
omega____ theta____ kappa____ phi______ frames
    -       88.0000   64.0000 -142.2332 26

#__ type_ start__ end____ width___ exp.time_
 35 omega  138.00  164.00   1.0000    7.5200
omega____ theta____ kappa____ phi______ frames
    -       92.0000   72.0000   40.1196 26

#__ type_ start__ end____ width___ exp.time_
 36 omega   59.00  129.00   1.0000    7.5200
omega____ theta____ kappa____ phi______ frames
    -       92.0000   72.0000   40.1196 70

#__ type_ start__ end____ width___ exp.time_
 37 omega   62.00   87.00   1.0000    7.5200
omega____ theta____ kappa____ phi______ frames
    -       92.0000   57.0000   92.3394 25

#__ type_ start__ end____ width___ exp.time_
 38 omega   65.00  103.00   1.0000    7.5200
omega____ theta____ kappa____ phi______ frames
    -       96.0000   66.0000  126.2527 38

#__ type_ start__ end____ width___ exp.time_
 39 omega   68.00  115.00   1.0000    7.5200
omega____ theta____ kappa____ phi______ frames
    -       96.0000   64.0000  -61.1896 47

#__ type_ start__ end____ width___ exp.time_
 40 omega   69.00   97.00   1.0000    7.5200
omega____ theta____ kappa____ phi______ frames
    -      100.0000   66.0000  166.9621 28

#__ type_ start__ end____ width___ exp.time_
 41 omega   76.00  123.00   1.0000    7.5200
omega____ theta____ kappa____ phi______ frames
    -      108.0000   69.0000 -114.5732 47

#__ type_ start__ end____ width___ exp.time_
 42 omega   41.00   66.00   1.0000    7.5200
omega____ theta____ kappa____ phi______ frames
    -      113.0000 -112.0000  -90.0000 25

#__ type_ start__ end____ width___ exp.time_
 43 omega   84.00  149.00   1.0000    7.5200
omega____ theta____ kappa____ phi______ frames
    -      113.0000  178.0000   60.0000 65

#__ type_ start__ end____ width___ exp.time_
 44 omega  117.00  177.00   1.0000    7.5200
omega____ theta____ kappa____ phi______ frames
    -      113.0000   77.0000   60.0000 60

#__ type_ start__ end____ width___ exp.time_
 45 omega   36.00  115.00   1.0000    7.5200
omega____ theta____ kappa____ phi______ frames
    -      113.0000 -112.0000   60.0000 79

#__ type_ start__ end____ width___ exp.time_
 46 omega   79.00  105.00   1.0000    7.5200
omega____ theta____ kappa____ phi______ frames
    -      113.0000   77.0000   30.0000 26

#__ type_ start__ end____ width___ exp.time_
 47 omega   39.00  115.00   1.0000    7.5200
omega____ theta____ kappa____ phi______ frames
    -      113.0000 -112.0000 -180.0000 76

#__ type_ start__ end____ width___ exp.time_
 48 omega   82.00  168.00   1.0000    7.5200
omega____ theta____ kappa____ phi______ frames
    -      113.0000   73.0000 -134.6326 86

#__ type_ start__ end____ width___ exp.time_
 49 omega   83.00  148.00   1.0000    7.5200
omega____ theta____ kappa____ phi______ frames
    -      113.0000   61.0000   60.0000 65

#__ type_ start__ end____ width___ exp.time_
 50 omega   53.00   97.00   1.0000    7.5200
omega____ theta____ kappa____ phi______ frames
    -      113.0000  -95.0000  120.0000 44

#__ type_ start__ end____ width___ exp.time_
 51 omega   79.00  127.00   1.0000    7.5200
omega____ theta____ kappa____ phi______ frames
    -      113.0000   77.0000    0.0000 48

#__ type_ start__ end____ width___ exp.time_
 52 omega  141.00  171.00   1.0000    7.5200
omega____ theta____ kappa____ phi______ frames
    -      113.0000   77.0000  150.0000 30

#__ type_ start__ end____ width___ exp.time_
 53 omega   79.00  124.00   1.0000    7.5200
omega____ theta____ kappa____ phi______ frames
    -      113.0000   77.0000  150.0000 45

#__ type_ start__ end____ width___ exp.time_
 54 omega  121.00  147.00   1.0000    7.5200
omega____ theta____ kappa____ phi______ frames
    -      113.0000   77.0000   90.0000 26

#__ type_ start__ end____ width___ exp.time_
 55 omega   79.00  105.00   1.0000    7.5200
omega____ theta____ kappa____ phi______ frames
    -      113.0000   77.0000   90.0000 26

#__ type_ start__ end____ width___ exp.time_
 56 omega   85.00  111.00   1.0000    7.5200
omega____ theta____ kappa____ phi______ frames
    -      113.0000   61.0000 -150.0000 26

#__ type_ start__ end____ width___ exp.time_
 57 omega  130.00  156.00   1.0000    7.5200
omega____ theta____ kappa____ phi______ frames
    -      113.0000   77.0000   30.0000 26

#__ type_ start__ end____ width___ exp.time_
 58 omega   79.00  106.00   1.0000    7.5200
omega____ theta____ kappa____ phi______ frames
    -      113.0000   77.0000   60.0000 27

#__ type_ start__ end____ width___ exp.time_
 59 omega   39.00   92.00   1.0000    7.5200
omega____ theta____ kappa____ phi______ frames
    -      113.0000  -45.0000    0.0000 53

#__ type_ start__ end____ width___ exp.time_
 60 omega   37.00   72.00   1.0000    7.5200
omega____ theta____ kappa____ phi______ frames
    -      113.0000  -30.0000 -120.0000 35

#__ type_ start__ end____ width___ exp.time_
 61 omega  152.00  177.00   1.0000    7.5200
omega____ theta____ kappa____ phi______ frames
    -      113.0000  112.0000  -60.0000 25

#__ type_ start__ end____ width___ exp.time_
 62 omega   70.00  114.00   1.0000    7.5200
omega____ theta____ kappa____ phi______ frames
    -      113.0000 -112.0000  -90.0000 44

#__ type_ start__ end____ width___ exp.time_
 63 omega  104.00  137.00   1.0000    7.5200
omega____ theta____ kappa____ phi______ frames
    -      113.0000  112.0000  -60.0000 33

#__ type_ start__ end____ width___ exp.time_
 64 omega   49.00  111.00   1.0000    7.5200
omega____ theta____ kappa____ phi______ frames
    -      113.0000 -112.0000  120.0000 62

#__ type_ start__ end____ width___ exp.time_
 65 omega   79.00  177.00   1.0000    7.5200
omega____ theta____ kappa____ phi______ frames
    -      113.0000   77.0000  -60.0000 98

#__ type_ start__ end____ width___ exp.time_
 66 omega   76.00  113.00   1.0000    7.5200
omega____ theta____ kappa____ phi______ frames
    -      113.0000 -112.0000    0.0000 37

#__ type_ start__ end____ width___ exp.time_
 67 omega   38.00   83.00   1.0000    7.5200
omega____ theta____ kappa____ phi______ frames
    -      113.0000  -45.0000  150.0000 45

#__ type_ start__ end____ width___ exp.time_
 68 omega   85.00  177.00   1.0000    7.5200
omega____ theta____ kappa____ phi______ frames
    -      113.0000   61.0000  -90.0000 92

#__ type_ start__ end____ width___ exp.time_
 69 omega   86.00  172.00   1.0000    7.5200
omega____ theta____ kappa____ phi______ frames
    -      113.0000   61.0000   90.0000 86

#__ type_ start__ end____ width___ exp.time_
 70 omega   99.00  129.00   1.0000    7.5200
omega____ theta____ kappa____ phi______ frames
    -      113.0000  -77.0000  120.0000 30

#__ type_ start__ end____ width___ exp.time_
 71 omega   34.00   73.00   1.0000    7.5200
omega____ theta____ kappa____ phi______ frames
    -      113.0000  -77.0000  120.0000 39

#__ type_ start__ end____ width___ exp.time_
 72 omega  102.00  165.00   1.0000    7.5200
omega____ theta____ kappa____ phi______ frames
    -      113.0000   77.0000 -120.0000 63

#__ type_ start__ end____ width___ exp.time_
 73 omega  109.00  135.00   1.0000    7.5200
omega____ theta____ kappa____ phi______ frames
    -      113.0000   77.0000 -180.0000 26

#__ type_ start__ end____ width___ exp.time_
 74 omega   54.00   89.00   1.0000    7.5200
omega____ theta____ kappa____ phi______ frames
    -      113.0000  -95.0000    0.0000 35

#__ type_ start__ end____ width___ exp.time_
 75 omega   88.00  178.00   1.0000    7.5200
omega____ theta____ kappa____ phi______ frames
    -      113.0000   61.0000 -180.0000 90

#__ type_ start__ end____ width___ exp.time_
 76 omega   79.00  106.00   1.0000    7.5200
omega____ theta____ kappa____ phi______ frames
    -      113.0000   77.0000 -180.0000 27

#__ type_ start__ end____ width___ exp.time_
 77 omega   83.00  152.00   1.0000    7.5200
omega____ theta____ kappa____ phi______ frames
    -      113.0000   61.0000  150.0000 69

#__ type_ start__ end____ width___ exp.time_
 78 omega   48.00   97.00   1.0000    7.5200
omega____ theta____ kappa____ phi______ frames
    -      113.0000  -45.0000 -180.0000 49

#__ type_ start__ end____ width___ exp.time_
 79 omega   79.00  125.00   1.0000    7.5200
omega____ theta____ kappa____ phi______ frames
    -      113.0000   77.0000 -150.0000 46

#__ type_ start__ end____ width___ exp.time_
 80 omega   85.00  143.00   1.0000    7.5200
omega____ theta____ kappa____ phi______ frames
    -      113.0000   61.0000  120.0000 58

#__ type_ start__ end____ width___ exp.time_
 81 omega   80.00  176.00   1.0000    7.5200
omega____ theta____ kappa____ phi______ frames
    -      113.0000   77.0000  120.0000 96

#__ type_ start__ end____ width___ exp.time_
 82 omega   88.00  115.00   1.0000    7.5200
omega____ theta____ kappa____ phi______ frames
    -      113.0000  -77.0000    0.0000 27

#__ type_ start__ end____ width___ exp.time_
 83 omega   46.00   72.00   1.0000    7.5200
omega____ theta____ kappa____ phi______ frames
    -      113.0000  -77.0000    0.0000 26

#__ type_ start__ end____ width___ exp.time_
 84 omega   83.00  177.00   1.0000    7.5200
omega____ theta____ kappa____ phi______ frames
    -      113.0000   61.0000   30.0000 94

#__ type_ start__ end____ width___ exp.time_
 85 omega  142.00  170.00   1.0000    7.5200
omega____ theta____ kappa____ phi______ frames
    -      113.0000   61.0000    0.0000 28

#__ type_ start__ end____ width___ exp.time_
 86 omega   84.00  134.00   1.0000    7.5200
omega____ theta____ kappa____ phi______ frames
    -      113.0000   61.0000    0.0000 50

#__ type_ start__ end____ width___ exp.time_
 87 omega  140.00  165.00   1.0000    7.5200
omega____ theta____ kappa____ phi______ frames
    -      113.0000   77.0000  -30.0000 25

#__ type_ start__ end____ width___ exp.time_
 88 omega  110.00  157.00   1.0000    7.5200
omega____ theta____ kappa____ phi______ frames
    -      113.0000   45.0000  -60.0000 47

#__ type_ start__ end____ width___ exp.time_
 89 omega  121.00  170.00   1.0000    7.5200
omega____ theta____ kappa____ phi______ frames
    -      113.0000   61.0000 -150.0000 49

#__ type_ start__ end____ width___ exp.time_
 90 omega   79.00  106.00   1.0000    7.5200
omega____ theta____ kappa____ phi______ frames
    -      113.0000   77.0000  -30.0000 27
;
_diffrn_measurement_device_type 'SuperNova, Dual, Cu at zero, Atlas'
_diffrn_measurement_method '\w scans'
_diffrn_orient_matrix_UB_11 -0.0981946000
_diffrn_orient_matrix_UB_12 0.1947404000
_diffrn_orient_matrix_UB_13 -0.0003700000
_diffrn_orient_matrix_UB_21 0.1386327000
_diffrn_orient_matrix_UB_22 0.0252383000
_diffrn_orient_matrix_UB_23 -0.0345959000
_diffrn_orient_matrix_UB_31 -0.1225709000
_diffrn_orient_matrix_UB_32 -0.0135458000
_diffrn_orient_matrix_UB_33 -0.0343838000
_diffrn_radiation_monochromator mirror
_diffrn_radiation_type CuK\a
_diffrn_radiation_wavelength 1.54184
_diffrn_reflns_av_R_equivalents 0.0546
_diffrn_reflns_av_unetI/netI 0.0281
_diffrn_reflns_Laue_measured_fraction_full 0.999
_diffrn_reflns_Laue_measured_fraction_max 0.998
_diffrn_reflns_limit_h_max 9
_diffrn_reflns_limit_h_min -9
_diffrn_reflns_limit_k_max 10
_diffrn_reflns_limit_k_min -10
_diffrn_reflns_limit_l_max 39
_diffrn_reflns_limit_l_min -39
_diffrn_reflns_number 46094
_diffrn_reflns_point_group_measured_fraction_full 0.999
_diffrn_reflns_point_group_measured_fraction_max 0.998
_diffrn_reflns_theta_full 67.684
_diffrn_reflns_theta_max 72.493
_diffrn_reflns_theta_min 2.798
_diffrn_source 'SuperNova (Cu) X-ray Source'
_exptl_absorpt_coefficient_mu 0.743
_exptl_absorpt_correction_T_max 1.00000
_exptl_absorpt_correction_T_min 0.78316
_exptl_absorpt_correction_type multi-scan
_exptl_absorpt_process_details
;
CrysAlisPro, Agilent Technologies,
Version 1.171.36.32 (release 02-08-2013 CrysAlis171 .NET)
(compiled Aug  2 2013,16:46:58)
Empirical absorption correction using spherical harmonics,
 implemented in SCALE3 ABSPACK scaling algorithm.
;
_exptl_crystal_colour orange
_exptl_crystal_density_diffrn 1.361
_exptl_crystal_description prism
_exptl_crystal_F_000 832
_exptl_crystal_size_max 0.19
_exptl_crystal_size_mid 0.14
_exptl_crystal_size_min 0.09
_refine_diff_density_max 0.292
_refine_diff_density_min -0.273
_refine_diff_density_rms 0.059
_refine_ls_extinction_method none
_refine_ls_goodness_of_fit_ref 1.203
_refine_ls_hydrogen_treatment constr
_refine_ls_matrix_type full
_refine_ls_number_parameters 545
_refine_ls_number_reflns 7703
_refine_ls_number_restraints 0
_refine_ls_restrained_S_all 1.203
_refine_ls_R_factor_all 0.0637
_refine_ls_R_factor_gt 0.0608
_refine_ls_shift/su_max 0.000
_refine_ls_shift/su_mean 0.000
_refine_ls_structure_factor_coef Fsqd
_refine_ls_weighting_details 'w=1/[\s^2^(Fo^2^)+(0.0178P)^2^+3.6448P] where P=(Fo^2^+2Fc^2^)/3'
_refine_ls_weighting_scheme calc
_refine_ls_wR_factor_gt 0.1443
_refine_ls_wR_factor_ref 0.1456
_reflns_Friedel_coverage 0.000
_reflns_number_gt 7226
_reflns_number_total 7703
_reflns_threshold_expression 'I > 2\s(I)'
_cod_data_source_file c6ra26779c2.cif
_cod_data_source_block Compound_4_lcb_007
_cod_original_cell_volume 1939.83(8)
_cod_database_code 7227635
_shelxl_version_number 2013-4
_shelx_space_group_comment
;
The symmetry employed for this shelxl refinement is uniquely defined
by the following loop, which should always be used as a source of
symmetry information in preference to the above space-group names.
They are only intended as comments.
;
_reflns_odcompleteness_completeness 94.68
_reflns_odcompleteness_iscentric 1
_reflns_odcompleteness_theta 80.95
_olex2_refinement_description
;
1. Fixed Uiso
 At 1.2 times of:
  All C(H) groups
 At 1.5 times of:
  All C(H,H,H) groups
2.a Aromatic/amide H refined with riding coordinates:
 C6(H6), C7(H7), C8(H8), C9(H9), C14(H14), C15(H15), C16(H16), C17(H17),
 C18(H18), C24(H24), C25(H25), C26(H26), C27(H27), C6A(H6A), C7A(H7A), C8A(H8A),
  C9A(H9A), C14A(H14A), C15A(H15A), C16A(H16A), C17A(H17A), C18A(H18A),
 C24A(H24A), C25A(H25A), C26A(H26A), C27A(H27A)
2.b Idealised Me refined as rotating group:
 C10(H10A,H10B,H10C), C28(H28A,H28B,H28C), C10A(H10D,H10E,H10F), C28A(H28D,
 H28E,H28F)
;

loop_
_space_group_symop_operation_xyz
'x, y, z'
'-x, -y, -z'

loop_
_atom_site_label
_atom_site_type_symbol
_atom_site_fract_x
_atom_site_fract_y
_atom_site_fract_z
_atom_site_U_iso_or_equiv
_atom_site_adp_type
_atom_site_occupancy
_atom_site_site_symmetry_order
_atom_site_calc_flag
_atom_site_refinement_flags_posn
O11 O 0.2867(2) 1.0501(2) 0.19482(6) 0.0240(4) Uani 1 1 d .
O29 O 0.3161(3) 0.5244(3) 0.48188(6) 0.0355(5) Uani 1 1 d .
O30 O 0.1827(3) 0.6060(2) 0.56946(6) 0.0271(4) Uani 1 1 d .
N1 N 0.4976(3) 0.7946(3) 0.21649(6) 0.0200(4) Uani 1 1 d .
N12 N 0.3244(3) 1.1529(3) 0.27776(7) 0.0210(4) Uani 1 1 d .
N19 N 0.3072(3) 0.8049(3) 0.47788(7) 0.0255(5) Uani 1 1 d .
C2 C 0.3864(3) 0.9581(3) 0.22114(8) 0.0189(5) Uani 1 1 d .
C3 C 0.4147(3) 1.0040(3) 0.26551(7) 0.0176(5) Uani 1 1 d .
C4 C 0.5475(3) 0.8495(3) 0.28411(8) 0.0186(5) Uani 1 1 d .
C5 C 0.5910(3) 0.7256(3) 0.25355(8) 0.0190(5) Uani 1 1 d .
C6 C 0.7055(4) 0.5610(3) 0.26112(8) 0.0244(5) Uani 1 1 d .
H6 H 0.7325 0.4804 0.2406 0.029 Uiso 1 1 calc R
C7 C 0.7795(4) 0.5193(3) 0.30067(9) 0.0273(6) Uani 1 1 d .
H7 H 0.8584 0.4092 0.3066 0.033 Uiso 1 1 calc R
C8 C 0.7380(4) 0.6391(3) 0.33157(8) 0.0254(6) Uani 1 1 d .
H8 H 0.7882 0.6076 0.3579 0.030 Uiso 1 1 calc R
C9 C 0.6217(4) 0.8060(3) 0.32348(8) 0.0215(5) Uani 1 1 d .
H9 H 0.5945 0.8864 0.3440 0.026 Uiso 1 1 calc R
C10 C 0.5114(4) 0.7018(3) 0.17860(8) 0.0249(5) Uani 1 1 d .
H10A H 0.4476 0.6219 0.1838 0.037 Uiso 1 1 calc GR
H10B H 0.6370 0.6413 0.1712 0.037 Uiso 1 1 calc GR
H10C H 0.4587 0.7809 0.1557 0.037 Uiso 1 1 calc GR
C13 C 0.3558(3) 1.2036(3) 0.31770(8) 0.0190(5) Uani 1 1 d .
C14 C 0.5161(3) 1.2356(3) 0.32314(8) 0.0218(5) Uani 1 1 d .
H14 H 0.6064 1.2165 0.3015 0.026 Uiso 1 1 calc R
C15 C 0.5397(4) 1.2960(3) 0.36107(8) 0.0232(5) Uani 1 1 d .
H15 H 0.6479 1.3142 0.3651 0.028 Uiso 1 1 calc R
C16 C 0.4037(4) 1.3297(3) 0.39313(8) 0.0240(5) Uani 1 1 d .
H16 H 0.4199 1.3713 0.4184 0.029 Uiso 1 1 calc R
C17 C 0.2429(4) 1.3009(3) 0.38719(8) 0.0253(6) Uani 1 1 d .
H17 H 0.1513 1.3237 0.4086 0.030 Uiso 1 1 calc R
C18 C 0.2180(4) 1.2383(3) 0.34953(8) 0.0221(5) Uani 1 1 d .
H18 H 0.1099 1.2197 0.3456 0.027 Uiso 1 1 calc R
C20 C 0.2863(4) 0.6614(3) 0.49698(8) 0.0251(5) Uani 1 1 d .
C21 C 0.2107(3) 0.7073(3) 0.54300(8) 0.0213(5) Uani 1 1 d .
C22 C 0.1882(3) 0.8883(3) 0.54517(8) 0.0211(5) Uani 1 1 d .
C23 C 0.2485(3) 0.9411(3) 0.50561(8) 0.0222(5) Uani 1 1 d .
C24 C 0.2446(4) 1.1066(4) 0.49753(9) 0.0280(6) Uani 1 1 d .
H24 H 0.2865 1.1414 0.4715 0.034 Uiso 1 1 calc R
C25 C 0.1756(4) 1.2205(4) 0.52981(10) 0.0325(6) Uani 1 1 d .
H25 H 0.1699 1.3335 0.5249 0.039 Uiso 1 1 calc R
C26 C 0.1152(4) 1.1694(4) 0.56898(9) 0.0315(6) Uani 1 1 d .
H26 H 0.0695 1.2482 0.5899 0.038 Uiso 1 1 calc R
C27 C 0.1225(4) 1.0012(4) 0.57732(8) 0.0260(6) Uani 1 1 d .
H27 H 0.0844 0.9655 0.6037 0.031 Uiso 1 1 calc R
C28 C 0.3760(4) 0.8180(4) 0.43440(9) 0.0354(7) Uani 1 1 d .
H28A H 0.2845 0.9028 0.4186 0.053 Uiso 1 1 calc GR
H28B H 0.4064 0.7096 0.4219 0.053 Uiso 1 1 calc GR
H28C H 0.4826 0.8502 0.4340 0.053 Uiso 1 1 calc GR
O11A O 0.9545(2) 0.0612(2) 0.31358(5) 0.0212(4) Uani 1 1 d .
N1A N 1.0940(3) -0.2022(3) 0.28535(6) 0.0195(4) Uani 1 1 d .
N12A N 0.8209(3) 0.1623(3) 0.22962(6) 0.0194(4) Uani 1 1 d .
C2A C 0.9873(3) -0.0333(3) 0.28438(7) 0.0179(5) Uani 1 1 d .
C3A C 0.9181(3) 0.0096(3) 0.23961(7) 0.0171(5) Uani 1 1 d .
C4A C 0.9852(3) -0.1522(3) 0.21815(8) 0.0185(5) Uani 1 1 d .
C5A C 1.0865(3) -0.2764(3) 0.24742(7) 0.0181(5) Uani 1 1 d .
C6A C 1.1582(4) -0.4475(3) 0.23907(8) 0.0231(5) Uani 1 1 d .
H6A H 1.2253 -0.5281 0.2588 0.028 Uiso 1 1 calc R
C7A C 1.1260(4) -0.4942(3) 0.19994(9) 0.0255(6) Uani 1 1 d .
H7A H 1.1701 -0.6089 0.1936 0.031 Uiso 1 1 calc R
C8A C 1.0294(4) -0.3734(3) 0.17019(8) 0.0251(5) Uani 1 1 d .
H8A H 1.0125 -0.4080 0.1440 0.030 Uiso 1 1 calc R
C9A C 0.9573(3) -0.2009(3) 0.17890(8) 0.0215(5) Uani 1 1 d .
H9A H 0.8921 -0.1203 0.1590 0.026 Uiso 1 1 calc R
C10A C 1.1835(4) -0.2969(3) 0.32247(8) 0.0236(5) Uani 1 1 d .
H10D H 1.1270 -0.3789 0.3326 0.035 Uiso 1 1 calc GR
H10E H 1.1728 -0.2192 0.3442 0.035 Uiso 1 1 calc GR
H10F H 1.3097 -0.3550 0.3151 0.035 Uiso 1 1 calc GR
C13A C 0.7633(3) 0.2092(3) 0.18754(8) 0.0198(5) Uani 1 1 d .
C14A C 0.8843(4) 0.2365(3) 0.15561(8) 0.0250(5) Uani 1 1 d .
H14A H 1.0060 0.2125 0.1608 0.030 Uiso 1 1 calc R
C15A C 0.8205(4) 0.3002(4) 0.11592(8) 0.0271(6) Uani 1 1 d .
H15A H 0.8996 0.3220 0.0947 0.033 Uiso 1 1 calc R
C16A C 0.6406(4) 0.3315(3) 0.10749(8) 0.0237(5) Uani 1 1 d .
H16A H 0.5993 0.3729 0.0808 0.028 Uiso 1 1 calc R
C17A C 0.5229(4) 0.3007(4) 0.13927(8) 0.0262(6) Uani 1 1 d .
H17A H 0.4030 0.3181 0.1336 0.031 Uiso 1 1 calc R
C18A C 0.5826(4) 0.2440(3) 0.17952(8) 0.0223(5) Uani 1 1 d .
H18A H 0.5013 0.2294 0.2011 0.027 Uiso 1 1 calc R
O29A O 1.1969(3) 0.4924(3) -0.02329(6) 0.0338(5) Uani 1 1 d .
O30A O 1.2125(3) 0.4025(2) 0.06808(6) 0.0305(4) Uani 1 1 d .
N19A N 1.2258(3) 0.2079(3) -0.02604(7) 0.0258(5) Uani 1 1 d .
C20A C 1.2133(4) 0.3526(3) -0.00683(8) 0.0240(5) Uani 1 1 d .
C21A C 1.2234(4) 0.3022(3) 0.04140(8) 0.0233(5) Uani 1 1 d .
C22A C 1.2442(4) 0.1207(3) 0.04491(8) 0.0225(5) Uani 1 1 d .
C23A C 1.2429(3) 0.0699(3) 0.00378(8) 0.0224(5) Uani 1 1 d .
C24A C 1.2548(4) -0.0938(4) -0.00369(9) 0.0305(6) Uani 1 1 d .
H24A H 1.2530 -0.1270 -0.0310 0.037 Uiso 1 1 calc R
C25A C 1.2696(4) -0.2080(4) 0.03129(10) 0.0344(7) Uani 1 1 d .
H25A H 1.2778 -0.3196 0.0271 0.041 Uiso 1 1 calc R
C26A C 1.2726(4) -0.1609(4) 0.07217(10) 0.0330(6) Uani 1 1 d .
H26A H 1.2837 -0.2408 0.0947 0.040 Uiso 1 1 calc R
C27A C 1.2591(4) 0.0060(4) 0.07961(8) 0.0272(6) Uani 1 1 d .
H27A H 1.2601 0.0394 0.1069 0.033 Uiso 1 1 calc R
C28A C 1.2191(4) 0.1975(4) -0.07137(8) 0.0352(7) Uani 1 1 d .
H28D H 1.1118 0.1737 -0.0771 0.053 Uiso 1 1 calc GR
H28E H 1.3249 0.1078 -0.0815 0.053 Uiso 1 1 calc GR
H28F H 1.2160 0.3043 -0.0854 0.053 Uiso 1 1 calc GR

loop_
_atom_site_aniso_label
_atom_site_aniso_U_11
_atom_site_aniso_U_22
_atom_site_aniso_U_33
_atom_site_aniso_U_23
_atom_site_aniso_U_13
_atom_site_aniso_U_12
O11 0.0258(9) 0.0225(9) 0.0223(9) -0.0031(7) -0.0081(7) -0.0044(7)
O29 0.0496(13) 0.0291(11) 0.0279(10) -0.0116(8) 0.0025(9) -0.0123(9)
O30 0.0339(11) 0.0260(10) 0.0216(9) 0.0005(7) -0.0008(8) -0.0107(8)
N1 0.0237(11) 0.0173(10) 0.0172(10) -0.0056(8) -0.0014(8) -0.0037(8)
N12 0.0216(11) 0.0183(10) 0.0217(10) -0.0064(8) -0.0020(8) -0.0035(8)
N19 0.0316(12) 0.0292(12) 0.0153(10) -0.0047(9) 0.0020(9) -0.0098(10)
C2 0.0203(12) 0.0182(11) 0.0185(11) -0.0049(9) -0.0004(9) -0.0062(10)
C3 0.0173(11) 0.0181(11) 0.0166(11) -0.0028(9) -0.0011(9) -0.0045(9)
C4 0.0199(12) 0.0169(11) 0.0184(11) -0.0024(9) 0.0003(9) -0.0054(9)
C5 0.0201(12) 0.0183(12) 0.0179(11) -0.0033(9) 0.0001(9) -0.0052(10)
C6 0.0275(14) 0.0170(12) 0.0265(13) -0.0060(10) 0.0001(11) -0.0043(10)
C7 0.0278(14) 0.0171(12) 0.0333(14) 0.0019(10) -0.0069(11) -0.0025(10)
C8 0.0311(14) 0.0215(13) 0.0242(13) 0.0040(10) -0.0089(11) -0.0091(11)
C9 0.0265(13) 0.0202(12) 0.0182(12) -0.0023(9) -0.0018(10) -0.0080(10)
C10 0.0301(14) 0.0243(13) 0.0199(12) -0.0094(10) -0.0012(10) -0.0072(11)
C13 0.0232(12) 0.0128(11) 0.0175(11) -0.0027(9) -0.0048(9) -0.0004(9)
C14 0.0218(12) 0.0219(12) 0.0182(12) -0.0063(9) 0.0020(9) -0.0023(10)
C15 0.0268(13) 0.0228(13) 0.0202(12) -0.0041(10) -0.0046(10) -0.0075(10)
C16 0.0323(14) 0.0218(12) 0.0156(11) -0.0052(9) -0.0034(10) -0.0050(11)
C17 0.0275(14) 0.0264(13) 0.0167(12) -0.0003(10) 0.0018(10) -0.0031(11)
C18 0.0208(12) 0.0216(12) 0.0219(12) -0.0001(10) -0.0025(10) -0.0044(10)
C20 0.0270(13) 0.0290(14) 0.0174(12) -0.0045(10) -0.0010(10) -0.0065(11)
C21 0.0200(12) 0.0265(13) 0.0172(12) -0.0033(10) -0.0036(9) -0.0067(10)
C22 0.0220(12) 0.0236(13) 0.0174(12) -0.0015(9) -0.0040(9) -0.0067(10)
C23 0.0216(12) 0.0290(13) 0.0159(11) -0.0024(10) -0.0042(9) -0.0077(10)
C24 0.0311(15) 0.0303(14) 0.0247(13) 0.0045(11) -0.0067(11) -0.0129(12)
C25 0.0387(16) 0.0246(14) 0.0364(16) -0.0006(12) -0.0108(13) -0.0119(12)
C26 0.0355(16) 0.0268(14) 0.0315(15) -0.0113(11) -0.0047(12) -0.0068(12)
C27 0.0288(14) 0.0304(14) 0.0182(12) -0.0047(10) -0.0011(10) -0.0086(11)
C28 0.0411(17) 0.0457(18) 0.0183(13) -0.0036(12) 0.0052(12) -0.0143(14)
O11A 0.0239(9) 0.0219(9) 0.0168(8) -0.0065(7) -0.0009(7) -0.0053(7)
N1A 0.0235(11) 0.0180(10) 0.0140(9) -0.0020(8) -0.0025(8) -0.0026(8)
N12A 0.0220(10) 0.0179(10) 0.0158(10) -0.0029(8) -0.0014(8) -0.0033(8)
C2A 0.0176(11) 0.0175(11) 0.0177(11) -0.0014(9) -0.0001(9) -0.0048(9)
C3A 0.0184(11) 0.0173(11) 0.0149(11) -0.0050(9) 0.0021(9) -0.0048(9)
C4A 0.0198(12) 0.0162(11) 0.0174(11) -0.0026(9) -0.0003(9) -0.0032(9)
C5A 0.0197(12) 0.0192(12) 0.0154(11) -0.0027(9) -0.0003(9) -0.0060(9)
C6A 0.0255(13) 0.0189(12) 0.0215(12) -0.0018(10) -0.0039(10) -0.0025(10)
C7A 0.0274(14) 0.0175(12) 0.0288(14) -0.0075(10) 0.0008(11) -0.0032(10)
C8A 0.0276(14) 0.0230(13) 0.0227(13) -0.0080(10) -0.0020(10) -0.0044(11)
C9A 0.0244(13) 0.0202(12) 0.0170(11) -0.0032(9) -0.0028(10) -0.0032(10)
C10A 0.0289(14) 0.0234(13) 0.0166(11) 0.0012(10) -0.0063(10) -0.0058(11)
C13A 0.0240(12) 0.0135(11) 0.0180(11) -0.0049(9) -0.0009(9) -0.0007(9)
C14A 0.0202(12) 0.0265(13) 0.0238(13) -0.0033(10) -0.0017(10) -0.0016(10)
C15A 0.0271(14) 0.0298(14) 0.0203(12) -0.0011(10) 0.0039(10) -0.0053(11)
C16A 0.0274(13) 0.0251(13) 0.0151(11) -0.0039(9) -0.0035(10) -0.0031(11)
C17A 0.0241(13) 0.0296(14) 0.0241(13) -0.0035(11) -0.0050(10) -0.0068(11)
C18A 0.0248(13) 0.0236(13) 0.0187(12) -0.0022(10) 0.0002(10) -0.0086(10)
O29A 0.0429(12) 0.0331(11) 0.0270(10) 0.0067(8) -0.0069(9) -0.0156(9)
O30A 0.0424(12) 0.0261(10) 0.0240(9) -0.0056(8) -0.0088(8) -0.0105(9)
N19A 0.0292(12) 0.0322(12) 0.0153(10) -0.0025(9) -0.0028(9) -0.0088(10)
C20A 0.0239(13) 0.0290(14) 0.0198(12) -0.0011(10) -0.0028(10) -0.0095(11)
C21A 0.0232(13) 0.0273(13) 0.0192(12) -0.0019(10) -0.0046(10) -0.0075(10)
C22A 0.0227(13) 0.0236(13) 0.0205(12) -0.0044(10) -0.0014(10) -0.0062(10)
C23A 0.0190(12) 0.0277(13) 0.0191(12) -0.0035(10) -0.0008(9) -0.0054(10)
C24A 0.0313(15) 0.0327(15) 0.0282(14) -0.0143(12) -0.0007(11) -0.0093(12)
C25A 0.0356(16) 0.0236(14) 0.0444(17) -0.0068(12) -0.0042(13) -0.0092(12)
C26A 0.0374(16) 0.0268(14) 0.0341(15) 0.0035(12) -0.0039(12) -0.0107(12)
C27A 0.0310(14) 0.0276(14) 0.0211(13) -0.0020(10) -0.0028(11) -0.0070(11)
C28A 0.0394(17) 0.0495(18) 0.0154(13) -0.0049(12) -0.0025(11) -0.0126(14)

loop_
_atom_type_symbol
_atom_type_description
_atom_type_scat_dispersion_real
_atom_type_scat_dispersion_imag
_atom_type_scat_source
C C 0.0181 0.0091 'International Tables Vol C Tables 4.2.6.8 and 6.1.1.4'
H H 0.0000 0.0000 'International Tables Vol C Tables 4.2.6.8 and 6.1.1.4'
N N 0.0311 0.0180 'International Tables Vol C Tables 4.2.6.8 and 6.1.1.4'
O O 0.0492 0.0322 'International Tables Vol C Tables 4.2.6.8 and 6.1.1.4'

loop_
_geom_angle_atom_site_label_1
_geom_angle_atom_site_label_2
_geom_angle_atom_site_label_3
_geom_angle
C2 N1 C5 111.3(2)
C2 N1 C10 123.7(2)
C5 N1 C10 125.0(2)
C3 N12 C13 120.1(2)
C20 N19 C23 110.9(2)
C20 N19 C28 124.5(2)
C23 N19 C28 124.6(2)
O11 C2 N1 126.4(2)
O11 C2 C3 127.4(2)
N1 C2 C3 106.2(2)
N12 C3 C2 118.6(2)
N12 C3 C4 135.7(2)
C4 C3 C2 105.71(19)
C5 C4 C3 106.4(2)
C9 C4 C3 133.9(2)
C9 C4 C5 119.6(2)
C4 C5 N1 110.4(2)
C6 C5 N1 127.2(2)
C6 C5 C4 122.3(2)
C5 C6 H6 121.3
C5 C6 C7 117.5(2)
C7 C6 H6 121.3
C6 C7 H7 119.3
C8 C7 C6 121.4(2)
C8 C7 H7 119.3
C7 C8 H8 119.7
C7 C8 C9 120.6(2)
C9 C8 H8 119.7
C4 C9 C8 118.6(2)
C4 C9 H9 120.7
C8 C9 H9 120.7
N1 C10 H10A 109.5
N1 C10 H10B 109.5
N1 C10 H10C 109.5
H10A C10 H10B 109.5
H10A C10 H10C 109.5
H10B C10 H10C 109.5
C14 C13 N12 120.0(2)
C18 C13 N12 119.5(2)
C18 C13 C14 120.2(2)
C13 C14 H14 120.2
C15 C14 C13 119.5(2)
C15 C14 H14 120.2
C14 C15 H15 119.7
C14 C15 C16 120.7(3)
C16 C15 H15 119.7
C15 C16 H16 120.2
C15 C16 C17 119.5(2)
C17 C16 H16 120.2
C16 C17 H17 119.7
C16 C17 C18 120.5(2)
C18 C17 H17 119.7
C13 C18 H18 120.2
C17 C18 C13 119.5(2)
C17 C18 H18 120.2
O29 C20 N19 128.1(2)
O29 C20 C21 125.6(3)
N19 C20 C21 106.2(2)
O30 C21 C20 123.8(2)
O30 C21 C22 131.2(2)
C22 C21 C20 105.1(2)
C23 C22 C21 106.9(2)
C27 C22 C21 132.0(2)
C27 C22 C23 121.1(2)
C22 C23 N19 110.9(2)
C24 C23 N19 128.1(2)
C24 C23 C22 121.0(2)
C23 C24 H24 121.2
C23 C24 C25 117.7(3)
C25 C24 H24 121.2
C24 C25 H25 119.2
C26 C25 C24 121.6(3)
C26 C25 H25 119.2
C25 C26 H26 119.7
C25 C26 C27 120.5(3)
C27 C26 H26 119.7
C22 C27 C26 118.0(3)
C22 C27 H27 121.0
C26 C27 H27 121.0
N19 C28 H28A 109.5
N19 C28 H28B 109.5
N19 C28 H28C 109.5
H28A C28 H28B 109.5
H28A C28 H28C 109.5
H28B C28 H28C 109.5
C2A N1A C5A 110.8(2)
C2A N1A C10A 124.4(2)
C5A N1A C10A 124.4(2)
C3A N12A C13A 120.5(2)
O11A C2A N1A 126.2(2)
O11A C2A C3A 127.7(2)
N1A C2A C3A 106.10(19)
N12A C3A C2A 119.0(2)
N12A C3A C4A 135.4(2)
C4A C3A C2A 105.63(19)
C5A C4A C3A 106.6(2)
C9A C4A C3A 133.7(2)
C9A C4A C5A 119.5(2)
C4A C5A N1A 110.6(2)
C6A C5A N1A 126.9(2)
C6A C5A C4A 122.4(2)
C5A C6A H6A 121.4
C5A C6A C7A 117.2(2)
C7A C6A H6A 121.4
C6A C7A H7A 119.3
C8A C7A C6A 121.4(2)
C8A C7A H7A 119.3
C7A C8A H8A 119.5
C7A C8A C9A 121.0(2)
C9A C8A H8A 119.5
C4A C9A C8A 118.4(2)
C4A C9A H9A 120.8
C8A C9A H9A 120.8
N1A C10A H10D 109.5
N1A C10A H10E 109.5
N1A C10A H10F 109.5
H10D C10A H10E 109.5
H10D C10A H10F 109.5
H10E C10A H10F 109.5
C14A C13A N12A 119.9(2)
C18A C13A N12A 119.5(2)
C18A C13A C14A 120.2(2)
C13A C14A H14A 120.4
C15A C14A C13A 119.1(2)
C15A C14A H14A 120.4
C14A C15A H15A 119.6
C16A C15A C14A 120.8(3)
C16A C15A H15A 119.6
C15A C16A H16A 120.3
C17A C16A C15A 119.4(2)
C17A C16A H16A 120.3
C16A C17A H17A 119.8
C16A C17A C18A 120.5(3)
C18A C17A H17A 119.8
C13A C18A C17A 119.9(2)
C13A C18A H18A 120.0
C17A C18A H18A 120.0
C20A N19A C23A 111.4(2)
C20A N19A C28A 124.3(2)
C23A N19A C28A 124.3(2)
O29A C20A N19A 127.9(2)
O29A C20A C21A 126.5(2)
N19A C20A C21A 105.6(2)
O30A C21A C20A 123.2(2)
O30A C21A C22A 131.4(2)
C22A C21A C20A 105.4(2)
C23A C22A C21A 107.0(2)
C27A C22A C21A 132.1(2)
C27A C22A C23A 120.9(2)
C22A C23A N19A 110.6(2)
C24A C23A N19A 127.9(2)
C24A C23A C22A 121.5(3)
C23A C24A H24A 121.4
C23A C24A C25A 117.3(3)
C25A C24A H24A 121.4
C24A C25A H25A 118.9
C26A C25A C24A 122.2(3)
C26A C25A H25A 118.9
C25A C26A H26A 119.9
C25A C26A C27A 120.3(3)
C27A C26A H26A 119.9
C22A C27A C26A 117.8(3)
C22A C27A H27A 121.1
C26A C27A H27A 121.1
N19A C28A H28D 109.5
N19A C28A H28E 109.5
N19A C28A H28F 109.5
H28D C28A H28E 109.5
H28D C28A H28F 109.5
H28E C28A H28F 109.5

loop_
_geom_bond_atom_site_label_1
_geom_bond_atom_site_label_2
_geom_bond_distance
O11 C2 1.221(3)
O29 C20 1.212(3)
O30 C21 1.209(3)
N1 C2 1.356(3)
N1 C5 1.411(3)
N1 C10 1.454(3)
N12 C3 1.273(3)
N12 C13 1.428(3)
N19 C20 1.357(4)
N19 C23 1.415(3)
N19 C28 1.453(3)
C2 C3 1.536(3)
C3 C4 1.468(3)
C4 C5 1.406(3)
C4 C9 1.388(3)
C5 C6 1.374(3)
C6 H6 0.9300
C6 C7 1.392(4)
C7 H7 0.9300
C7 C8 1.391(4)
C8 H8 0.9300
C8 C9 1.396(4)
C9 H9 0.9300
C10 H10A 0.9600
C10 H10B 0.9600
C10 H10C 0.9600
C13 C14 1.396(4)
C13 C18 1.391(4)
C14 H14 0.9300
C14 C15 1.386(3)
C15 H15 0.9300
C15 C16 1.387(4)
C16 H16 0.9300
C16 C17 1.389(4)
C17 H17 0.9300
C17 C18 1.390(4)
C18 H18 0.9300
C20 C21 1.557(3)
C21 C22 1.465(4)
C22 C23 1.402(3)
C22 C27 1.385(4)
C23 C24 1.376(4)
C24 H24 0.9300
C24 C25 1.396(4)
C25 H25 0.9300
C25 C26 1.386(4)
C26 H26 0.9300
C26 C27 1.391(4)
C27 H27 0.9300
C28 H28A 0.9600
C28 H28B 0.9600
C28 H28C 0.9600
O11A C2A 1.215(3)
N1A C2A 1.369(3)
N1A C5A 1.406(3)
N1A C10A 1.453(3)
N12A C3A 1.271(3)
N12A C13A 1.425(3)
C2A C3A 1.532(3)
C3A C4A 1.468(3)
C4A C5A 1.405(3)
C4A C9A 1.392(3)
C5A C6A 1.380(3)
C6A H6A 0.9300
C6A C7A 1.393(4)
C7A H7A 0.9300
C7A C8A 1.388(4)
C8A H8A 0.9300
C8A C9A 1.394(3)
C9A H9A 0.9300
C10A H10D 0.9600
C10A H10E 0.9600
C10A H10F 0.9600
C13A C14A 1.396(4)
C13A C18A 1.385(4)
C14A H14A 0.9300
C14A C15A 1.390(4)
C15A H15A 0.9300
C15A C16A 1.387(4)
C16A H16A 0.9300
C16A C17A 1.385(4)
C17A H17A 0.9300
C17A C18A 1.386(4)
C18A H18A 0.9300
O29A C20A 1.212(3)
O30A C21A 1.211(3)
N19A C20A 1.361(3)
N19A C23A 1.412(3)
N19A C28A 1.452(3)
C20A C21A 1.557(3)
C21A C22A 1.463(4)
C22A C23A 1.402(3)
C22A C27A 1.389(4)
C23A C24A 1.372(4)
C24A H24A 0.9300
C24A C25A 1.394(4)
C25A H25A 0.9300
C25A C26A 1.386(4)
C26A H26A 0.9300
C26A C27A 1.395(4)
C27A H27A 0.9300
C28A H28D 0.9600
C28A H28E 0.9600
C28A H28F 0.9600

loop_
_geom_torsion_atom_site_label_1
_geom_torsion_atom_site_label_2
_geom_torsion_atom_site_label_3
_geom_torsion_atom_site_label_4
_geom_torsion
O11 C2 C3 N12 1.2(4)
O11 C2 C3 C4 -180.0(2)
O29 C20 C21 O30 4.2(4)
O29 C20 C21 C22 -176.6(3)
O30 C21 C22 C23 177.5(3)
O30 C21 C22 C27 -2.6(5)
N1 C2 C3 N12 -179.9(2)
N1 C2 C3 C4 -1.1(3)
N1 C5 C6 C7 -178.2(2)
N12 C3 C4 C5 178.2(3)
N12 C3 C4 C9 2.3(5)
N12 C13 C14 C15 175.6(2)
N12 C13 C18 C17 -174.8(2)
N19 C20 C21 O30 -177.0(2)
N19 C20 C21 C22 2.2(3)
N19 C23 C24 C25 178.2(3)
C2 N1 C5 C4 -2.5(3)
C2 N1 C5 C6 175.6(3)
C2 C3 C4 C5 -0.4(3)
C2 C3 C4 C9 -176.2(3)
C3 N12 C13 C14 71.7(3)
C3 N12 C13 C18 -115.0(3)
C3 C4 C5 N1 1.7(3)
C3 C4 C5 C6 -176.6(2)
C3 C4 C9 C8 175.4(3)
C4 C5 C6 C7 -0.3(4)
C5 N1 C2 O11 -178.9(2)
C5 N1 C2 C3 2.2(3)
C5 C4 C9 C8 -0.1(4)
C5 C6 C7 C8 0.6(4)
C6 C7 C8 C9 -0.7(4)
C7 C8 C9 C4 0.4(4)
C9 C4 C5 N1 178.3(2)
C9 C4 C5 C6 0.0(4)
C10 N1 C2 O11 -1.3(4)
C10 N1 C2 C3 179.8(2)
C10 N1 C5 C4 179.8(2)
C10 N1 C5 C6 -2.0(4)
C13 N12 C3 C2 -176.0(2)
C13 N12 C3 C4 5.6(4)
C13 C14 C15 C16 -1.9(4)
C14 C13 C18 C17 -1.6(4)
C14 C15 C16 C17 0.6(4)
C15 C16 C17 C18 0.2(4)
C16 C17 C18 C13 0.3(4)
C18 C13 C14 C15 2.4(4)
C20 N19 C23 C22 1.0(3)
C20 N19 C23 C24 -178.5(3)
C20 C21 C22 C23 -1.6(3)
C20 C21 C22 C27 178.3(3)
C21 C22 C23 N19 0.5(3)
C21 C22 C23 C24 180.0(2)
C21 C22 C27 C26 -178.8(3)
C22 C23 C24 C25 -1.1(4)
C23 N19 C20 O29 176.8(3)
C23 N19 C20 C21 -1.9(3)
C23 C22 C27 C26 1.1(4)
C23 C24 C25 C26 1.0(4)
C24 C25 C26 C27 0.2(5)
C25 C26 C27 C22 -1.2(4)
C27 C22 C23 N19 -179.3(2)
C27 C22 C23 C24 0.1(4)
C28 N19 C20 O29 -1.6(5)
C28 N19 C20 C21 179.7(2)
C28 N19 C23 C22 179.4(3)
C28 N19 C23 C24 0.0(4)
O11A C2A C3A N12A 3.5(4)
O11A C2A C3A C4A -175.4(2)
N1A C2A C3A N12A -177.1(2)
N1A C2A C3A C4A 4.1(3)
N1A C5A C6A C7A 176.5(2)
N12A C3A C4A C5A -179.6(3)
N12A C3A C4A C9A -4.6(5)
N12A C13A C14A C15A -173.0(2)
N12A C13A C18A C17A 175.7(2)
C2A N1A C5A C4A 5.4(3)
C2A N1A C5A C6A -171.6(2)
C2A C3A C4A C5A -1.0(3)
C2A C3A C4A C9A 173.9(3)
C3A N12A C13A C14A -78.2(3)
C3A N12A C13A C18A 108.3(3)
C3A C4A C5A N1A -2.4(3)
C3A C4A C5A C6A 174.7(2)
C3A C4A C9A C8A -173.4(3)
C4A C5A C6A C7A -0.2(4)
C5A N1A C2A O11A 173.8(2)
C5A N1A C2A C3A -5.7(3)
C5A C4A C9A C8A 1.0(4)
C5A C6A C7A C8A 1.5(4)
C6A C7A C8A C9A -1.6(4)
C7A C8A C9A C4A 0.3(4)
C9A C4A C5A N1A -178.2(2)
C9A C4A C5A C6A -1.1(4)
C10A N1A C2A O11A 1.2(4)
C10A N1A C2A C3A -178.3(2)
C10A N1A C5A C4A 177.9(2)
C10A N1A C5A C6A 1.0(4)
C13A N12A C3A C2A 176.2(2)
C13A N12A C3A C4A -5.4(4)
C13A C14A C15A C16A -1.9(4)
C14A C13A C18A C17A 2.2(4)
C14A C15A C16A C17A 0.7(4)
C15A C16A C17A C18A 2.0(4)
C16A C17A C18A C13A -3.5(4)
C18A C13A C14A C15A 0.5(4)
O29A C20A C21A O30A 1.2(4)
O29A C20A C21A C22A -179.6(3)
O30A C21A C22A C23A 178.0(3)
O30A C21A C22A C27A -0.4(5)
N19A C20A C21A O30A -178.5(3)
N19A C20A C21A C22A 0.7(3)
N19A C23A C24A C25A -179.6(3)
C20A N19A C23A C22A -0.7(3)
C20A N19A C23A C24A 178.5(3)
C20A C21A C22A C23A -1.1(3)
C20A C21A C22A C27A -179.5(3)
C21A C22A C23A N19A 1.1(3)
C21A C22A C23A C24A -178.1(2)
C21A C22A C27A C26A 178.2(3)
C22A C23A C24A C25A -0.5(4)
C23A N19A C20A O29A -179.7(3)
C23A N19A C20A C21A 0.0(3)
C23A C22A C27A C26A 0.0(4)
C23A C24A C25A C26A 0.0(5)
C24A C25A C26A C27A 0.5(5)
C25A C26A C27A C22A -0.5(4)
C27A C22A C23A N19A 179.7(2)
C27A C22A C23A C24A 0.5(4)
C28A N19A C20A O29A -0.8(5)
C28A N19A C20A C21A 178.9(2)
C28A N19A C23A C22A -179.6(3)
C28A N19A C23A C24A -0.4(4)
